data_2104400
loop_
_publ_author_name
'Collet, Eric'
'Boillot, Marie-Laure'
'Hebert, Johan'
'Moisan, Nicolas'
'Servol, Marina'
'Lorenc, Maciej'
'Toupet, Lo\"ic'
'Buron-Le Cointe, Marylise'
'Tissot, Antoine'
'Sainton, Joelle'

_publ_section_title
;
 Polymorphism in the spin-crossover ferric complexes
 [(TPA)Fe^III^(TCC)]PF~6~
;
_journal_issue 4
_journal_name_full 'Acta Crystallographica Section B'
_journal_page_first 474
_journal_page_last 480
_journal_paper_doi 10.1107/S0108768109021508
_journal_volume 65
_journal_year 2009
_chemical_formula_sum 'C24 H18 Cl4 F6 Fe N4 O2 P'
_chemical_formula_weight 737.04
_chemical_name_systematic
;
 ?
;
_space_group_IT_number 33
_symmetry_cell_setting orthorhombic
_symmetry_space_group_name_Hall 'P 2c -2n'
_symmetry_space_group_name_H-M 'P n a 21'
_atom_sites_solution_hydrogens geom
_atom_sites_solution_primary direct
_atom_sites_solution_secondary difmap
_audit_creation_method SHELXL-97
_cell_angle_alpha 90.00
_cell_angle_beta 90.00
_cell_angle_gamma 90.00
_cell_formula_units_Z 4
_cell_length_a 8.561(2)
_cell_length_b 37.414(9)
_cell_length_c 9.452(2)
_cell_measurement_temperature 400(2)
_cell_volume 3027.5(12)
_computing_cell_refinement 'CrysAlis RED, Oxford Diffraction Ltd.,Version 1.171.26'
_computing_data_collection 'CrysAlis CCD, Oxford Diffraction Ltd.,Version 1.171.26'
_computing_data_reduction 'CrysAlis RED, Oxford Diffraction Ltd.,Version 1.171.26'
_computing_molecular_graphics 'PLATON_(Spek, 1998)'
_computing_publication_material 'SHELXL-97 (Sheldrick, 1997)'
_computing_structure_refinement 'SHELXL-97 (Sheldrick, 1997)'
_computing_structure_solution 'SIR-97_(Altomare & al., 1998)'
_diffrn_ambient_temperature 400(2)
_diffrn_detector_area_resol_mean 19.64
_diffrn_measured_fraction_theta_full 0.998
_diffrn_measured_fraction_theta_max 0.998
_diffrn_measurement_device_type 'CCD Saphire 3 Xcalibur'
_diffrn_measurement_method 'omega scan'
_diffrn_radiation_monochromator graphite
_diffrn_radiation_source 'fine-focus sealed tube'
_diffrn_radiation_type MoK\a
_diffrn_radiation_wavelength 0.71069
_diffrn_reflns_av_R_equivalents 0.1211
_diffrn_reflns_av_sigmaI/netI 0.2863
_diffrn_reflns_limit_h_max 10
_diffrn_reflns_limit_h_min -10
_diffrn_reflns_limit_k_max 47
_diffrn_reflns_limit_k_min -47
_diffrn_reflns_limit_l_max 12
_diffrn_reflns_limit_l_min -12
_diffrn_reflns_number 35296
_diffrn_reflns_theta_full 27.00
_diffrn_reflns_theta_max 27.00
_diffrn_reflns_theta_min 2.62
_exptl_absorpt_coefficient_mu 0.971
_exptl_absorpt_correction_type none
_exptl_crystal_colour purple
_exptl_crystal_density_diffrn 1.617
_exptl_crystal_density_method 'not measured'
_exptl_crystal_description plate
_exptl_crystal_F_000 1476
_exptl_crystal_size_max 0.20
_exptl_crystal_size_mid 0.20
_exptl_crystal_size_min 0.05
_refine_diff_density_max 0.314
_refine_diff_density_min -0.239
_refine_ls_abs_structure_details 'Flack H D (1983), Acta Cryst. A39, 876-881'
_refine_ls_abs_structure_Flack -0.02(2)
_refine_ls_extinction_method none
_refine_ls_goodness_of_fit_ref 0.529
_refine_ls_hydrogen_treatment constr
_refine_ls_matrix_type full
_refine_ls_number_parameters 379
_refine_ls_number_reflns 6576
_refine_ls_number_restraints 1
_refine_ls_restrained_S_all 0.529
_refine_ls_R_factor_all 0.1860
_refine_ls_R_factor_gt 0.0374
_refine_ls_shift/su_max 0.001
_refine_ls_shift/su_mean 0.000
_refine_ls_structure_factor_coef Fsqd
_refine_ls_weighting_details 'calc w=1/[\s^2^(Fo^2^)+(0.0651P)^2^+0.0000P] where P=(Fo^2^+2Fc^2^)/3'
_refine_ls_weighting_scheme calc
_refine_ls_wR_factor_gt 0.0843
_refine_ls_wR_factor_ref 0.1003
_reflns_number_gt 1760
_reflns_number_total 6576
_reflns_threshold_expression >2sigma(I)
_cod_data_source_file og5037.cif
_cod_data_source_block ortho400
_cod_depositor_comments
;
The following automatic conversions were performed:
'_symmetry_cell_setting' value 'Orthorhombic' changed to 'orthorhombic'
according to '/home/saulius/struct/CIF-dictionaries/cif_core.dic'
dictionary named 'cif_core.dic' version 2.4.1 from 2010-06-29.

Automatic conversion script
Id: cif_fix_enum 1527 2010-12-29 10:47:43Z saulius 

The following automatic conversions were performed:

'_symmetry_cell_setting' value 'Orthorhombic' changed to
'orthorhombic' according to
/home/saulius/struct/CIF-dictionaries/cif_core.dic dictionary named
'cif_core.dic' version 2.4.1 from 2010-06-29.

Automatic conversion script
Id: cif_fix_values 1715 2011-07-08 13:25:40Z adriana 
;
_cod_original_sg_symbol_H-M Pna21
_cod_database_code 2104400

loop_
_symmetry_equiv_pos_as_xyz
'x, y, z'
'-x, -y, z+1/2'
'-x+1/2, y+1/2, z+1/2'
'x+1/2, -y+1/2, z'

loop_
_atom_site_type_symbol
_atom_site_label
_atom_site_fract_x
_atom_site_fract_y
_atom_site_fract_z
_atom_site_U_iso_or_equiv
_atom_site_adp_type
_atom_site_calc_flag
_atom_site_refinement_flags
_atom_site_occupancy
_atom_site_disorder_assembly
_atom_site_disorder_group
Fe Fe1 -0.11014(9) 0.134605(19) 0.30104(9) 0.0674(3) Uani d . 1 . .
Cl Cl1 -0.0628(2) 0.26489(4) 0.2470(2) 0.1136(7) Uani d . 1 . .
Cl Cl2 -0.1908(2) 0.28983(4) -0.0491(2) 0.1245(7) Uani d . 1 . .
Cl Cl3 -0.3304(2) 0.23345(5) -0.2597(2) 0.1268(8) Uani d . 1 . .
Cl Cl4 -0.3511(2) 0.15210(4) -0.16513(17) 0.0916(6) Uani d . 1 . .
P P1 -0.3106(3) 0.02133(6) -0.1360(3) 0.1083(7) Uani d . 1 . .
F F1 -0.3540(10) 0.0207(2) 0.0191(6) 0.264(4) Uani d . 1 . .
F F2 -0.2588(9) 0.02260(16) -0.2886(6) 0.223(3) Uani d . 1 . .
F F3 -0.3061(8) -0.01968(12) -0.1393(7) 0.222(3) Uani d . 1 . .
F F4 -0.1299(8) 0.01923(18) -0.1080(9) 0.239(3) Uani d . 1 . .
F F5 -0.2948(7) 0.06003(11) -0.1188(9) 0.279(5) Uani d . 1 . .
F F6 -0.4796(7) 0.0216(2) -0.1600(9) 0.268(4) Uani d . 1 . .
O O1 -0.0884(4) 0.18584(8) 0.2914(5) 0.0692(10) Uani d . 1 . .
O O2 -0.2057(4) 0.13884(10) 0.1151(4) 0.0685(11) Uani d . 1 . .
N N1 -0.3307(6) 0.1279(2) 0.3989(6) 0.0798(15) Uani d . 1 . .
N N2 -0.1149(6) 0.07686(12) 0.3342(5) 0.0665(13) Uani d . 1 . .
N N3 -0.0190(5) 0.13392(16) 0.5103(5) 0.0633(13) Uani d . 1 . .
N N4 0.1066(7) 0.11749(15) 0.2180(5) 0.0691(14) Uani d . 1 . .
C C1 -0.4191(12) 0.1548(2) 0.4566(9) 0.109(2) Uani d . 1 . .
H H1 -0.3887 0.1784 0.4431 0.131 Uiso calc R 1 . .
C C2 -0.5506(14) 0.1476(4) 0.5333(11) 0.143(4) Uani d . 1 . .
H H2 -0.6095 0.1665 0.5690 0.171 Uiso calc R 1 . .
C C3 -0.5958(14) 0.1144(5) 0.5577(12) 0.158(5) Uani d . 1 . .
H H3 -0.6843 0.1101 0.6121 0.189 Uiso calc R 1 . .
C C4 -0.5099(13) 0.0855(3) 0.5013(11) 0.138(4) Uani d . 1 . .
H H4 -0.5411 0.0620 0.5162 0.166 Uiso calc R 1 . .
C C5 -0.3739(10) 0.0936(3) 0.4210(8) 0.093(2) Uani d . 1 . .
C C6 -0.2784(9) 0.06598(19) 0.3446(8) 0.101(2) Uani d . 1 . .
H H6A -0.2851 0.0434 0.3947 0.121 Uiso calc R 1 . .
H H6B -0.3206 0.0625 0.2504 0.121 Uiso calc R 1 . .
C C7 -0.0283(8) 0.06904(16) 0.4742(7) 0.084(2) Uani d . 1 . .
H H7A -0.0842 0.0505 0.5248 0.101 Uiso calc R 1 . .
H H7B 0.0750 0.0600 0.4524 0.101 Uiso calc R 1 . .
C C8 -0.0119(6) 0.1013(2) 0.5700(7) 0.0665(17) Uani d . 1 . .
C C9 0.0209(7) 0.0965(2) 0.7173(9) 0.091(2) Uani d . 1 . .
H H9 0.0252 0.0738 0.7571 0.109 Uiso calc R 1 . .
C C10 0.0458(8) 0.1266(3) 0.7979(9) 0.113(2) Uani d . 1 . .
H H10 0.0644 0.1248 0.8946 0.136 Uiso calc R 1 . .
C C11 0.0426(8) 0.1589(3) 0.7329(9) 0.104(2) Uani d . 1 . .
H H11 0.0662 0.1791 0.7860 0.125 Uiso calc R 1 . .
C C12 0.0060(6) 0.16329(18) 0.5911(8) 0.0740(18) Uani d . 1 . .
H H12 -0.0012 0.1860 0.5520 0.089 Uiso calc R 1 . .
C C13 -0.0298(10) 0.06153(17) 0.2117(7) 0.090(2) Uani d . 1 . .
H H13A -0.0981 0.0613 0.1298 0.108 Uiso calc R 1 . .
H H13B -0.0007 0.0370 0.2327 0.108 Uiso calc R 1 . .
C C14 0.1133(10) 0.0825(2) 0.1780(7) 0.0744(18) Uani d . 1 . .
C C15 0.2445(13) 0.0698(2) 0.1090(7) 0.098(2) Uani d . 1 . .
H H15 0.2497 0.0460 0.0812 0.118 Uiso calc R 1 . .
C C16 0.3682(12) 0.0927(4) 0.0814(10) 0.128(4) Uani d . 1 . .
H H16 0.4575 0.0841 0.0368 0.154 Uiso calc R 1 . .
C C17 0.3590(12) 0.1278(3) 0.1196(9) 0.113(3) Uani d . 1 . .
H H17 0.4402 0.1436 0.0998 0.136 Uiso calc R 1 . .
C C18 0.2282(11) 0.13916(19) 0.1873(7) 0.085(2) Uani d . 1 . .
H H18 0.2220 0.1630 0.2139 0.101 Uiso calc R 1 . .
C C19 -0.1417(6) 0.19865(16) 0.1665(7) 0.0633(16) Uani d . 1 . .
C C20 -0.1401(7) 0.23474(16) 0.1282(7) 0.0726(18) Uani d . 1 . .
C C21 -0.1981(7) 0.24494(16) -0.0038(8) 0.0778(19) Uani d . 1 . .
C C22 -0.2613(7) 0.22046(19) -0.0931(7) 0.0788(19) Uani d . 1 . .
C C23 -0.2688(6) 0.18429(17) -0.0569(7) 0.0693(16) Uani d . 1 . .
C C24 -0.2053(7) 0.17302(18) 0.0730(7) 0.0612(16) Uani d . 1 . .

loop_
_atom_site_aniso_label
_atom_site_aniso_U_11
_atom_site_aniso_U_22
_atom_site_aniso_U_33
_atom_site_aniso_U_12
_atom_site_aniso_U_13
_atom_site_aniso_U_23
Fe1 0.0756(6) 0.0658(5) 0.0610(5) 0.0019(5) -0.0058(6) -0.0011(5)
Cl1 0.1428(16) 0.0722(11) 0.1259(18) -0.0101(10) -0.0395(13) -0.0156(10)
Cl2 0.1563(17) 0.0759(12) 0.1412(17) 0.0026(11) -0.0307(16) 0.0291(12)
Cl3 0.176(2) 0.1144(14) 0.0905(16) 0.0008(13) -0.0413(14) 0.0308(12)
Cl4 0.1095(14) 0.0972(11) 0.0680(12) -0.0041(9) -0.0216(10) -0.0053(9)
P1 0.123(2) 0.0891(18) 0.113(2) -0.0113(14) 0.0262(16) -0.0192(13)
F1 0.364(11) 0.325(9) 0.103(5) -0.078(7) 0.073(6) -0.049(5)
F2 0.310(9) 0.224(6) 0.135(5) -0.056(5) 0.071(6) -0.006(5)
F3 0.313(7) 0.098(4) 0.255(7) -0.017(4) 0.137(6) -0.012(4)
F4 0.171(6) 0.264(7) 0.281(9) 0.032(5) -0.033(6) 0.006(6)
F5 0.306(7) 0.068(3) 0.462(13) -0.006(4) 0.174(8) -0.052(5)
F6 0.114(5) 0.379(10) 0.310(11) -0.037(5) -0.037(6) -0.044(8)
O1 0.081(3) 0.066(2) 0.061(2) 0.004(2) -0.019(3) -0.004(3)
O2 0.081(3) 0.065(3) 0.060(3) 0.005(2) -0.007(2) -0.003(2)
N1 0.065(4) 0.108(5) 0.067(4) 0.002(4) -0.014(3) -0.005(4)
N2 0.067(4) 0.073(3) 0.060(4) -0.012(3) -0.016(3) 0.000(3)
N3 0.061(4) 0.064(3) 0.065(3) -0.005(3) -0.002(3) 0.001(4)
N4 0.078(4) 0.068(3) 0.061(3) 0.004(3) -0.011(3) 0.002(3)
C1 0.100(7) 0.144(7) 0.083(5) 0.027(7) -0.022(6) -0.030(6)
C2 0.068(8) 0.258(16) 0.102(8) 0.001(8) -0.002(6) -0.040(9)
C3 0.102(10) 0.250(17) 0.120(9) -0.050(10) 0.028(7) -0.045(10)
C4 0.103(9) 0.211(12) 0.102(8) -0.064(8) -0.018(7) 0.005(7)
C5 0.071(7) 0.143(8) 0.065(5) -0.033(6) -0.007(5) -0.008(5)
C6 0.100(6) 0.095(5) 0.108(6) -0.027(5) -0.008(5) 0.003(5)
C7 0.093(5) 0.071(5) 0.088(6) -0.007(4) -0.004(5) 0.014(4)
C8 0.050(4) 0.086(5) 0.063(5) -0.007(4) -0.004(3) 0.005(5)
C9 0.086(5) 0.119(6) 0.067(6) -0.006(4) -0.018(4) 0.008(5)
C10 0.135(6) 0.141(7) 0.063(5) -0.009(5) -0.001(6) -0.023(7)
C11 0.097(6) 0.148(8) 0.067(6) -0.030(6) -0.002(4) -0.041(6)
C12 0.072(5) 0.076(5) 0.074(6) -0.004(4) 0.003(4) -0.017(4)
C13 0.124(7) 0.069(4) 0.077(5) 0.013(5) 0.001(5) -0.033(4)
C14 0.090(6) 0.079(5) 0.055(4) 0.013(5) -0.009(4) 0.005(4)
C15 0.115(7) 0.109(6) 0.071(5) 0.049(6) 0.019(5) -0.005(4)
C16 0.084(8) 0.175(10) 0.125(8) 0.064(8) 0.020(6) 0.063(8)
C17 0.098(8) 0.143(9) 0.100(6) 0.035(7) -0.005(6) 0.024(6)
C18 0.086(6) 0.095(6) 0.073(5) -0.003(5) 0.012(5) 0.005(4)
C19 0.067(5) 0.052(4) 0.070(5) 0.005(4) 0.004(4) 0.003(4)
C20 0.076(5) 0.057(4) 0.085(5) -0.004(4) -0.017(4) -0.009(4)
C21 0.079(5) 0.066(5) 0.089(6) 0.002(4) -0.008(4) 0.015(4)
C22 0.084(5) 0.075(5) 0.077(5) 0.008(4) 0.001(4) 0.008(4)
C23 0.073(5) 0.079(5) 0.056(4) 0.000(4) 0.005(4) -0.002(4)
C24 0.060(4) 0.057(4) 0.066(4) -0.002(3) -0.003(4) 0.008(4)

loop_
_atom_type_symbol
_atom_type_description
_atom_type_scat_dispersion_real
_atom_type_scat_dispersion_imag
_atom_type_scat_source
C C 0.0033 0.0016 'International Tables Vol C Tables 4.2.6.8 and 6.1.1.4'
H H 0.0000 0.0000 'International Tables Vol C Tables 4.2.6.8 and 6.1.1.4'
N N 0.0061 0.0033 'International Tables Vol C Tables 4.2.6.8 and 6.1.1.4'
O O 0.0106 0.0060 'International Tables Vol C Tables 4.2.6.8 and 6.1.1.4'
F F 0.0171 0.0103 'International Tables Vol C Tables 4.2.6.8 and 6.1.1.4'
P P 0.1023 0.0942 'International Tables Vol C Tables 4.2.6.8 and 6.1.1.4'
Cl Cl 0.1484 0.1585 'International Tables Vol C Tables 4.2.6.8 and 6.1.1.4'
Fe Fe 0.3463 0.8444 'International Tables Vol C Tables 4.2.6.8 and 6.1.1.4'

loop_
_geom_angle_atom_site_label_1
_geom_angle_atom_site_label_2
_geom_angle_atom_site_label_3
_geom_angle_site_symmetry_1
_geom_angle_site_symmetry_3
_geom_angle
_geom_angle_publ_flag
O1 Fe1 O2 . . 85.23(17) ?
O1 Fe1 N4 . . 101.5(2) ?
O2 Fe1 N4 . . 93.35(17) ?
O1 Fe1 N1 . . 103.0(2) ?
O2 Fe1 N1 . . 91.67(18) ?
N4 Fe1 N1 . . 155.3(3) ?
O1 Fe1 N3 . . 91.2(2) ?
O2 Fe1 N3 . . 174.74(19) ?
N4 Fe1 N3 . . 91.14(17) ?
N1 Fe1 N3 . . 85.37(17) ?
O1 Fe1 N2 . . 172.90(19) ?
O2 Fe1 N2 . . 101.68(17) ?
N4 Fe1 N2 . . 76.7(2) ?
N1 Fe1 N2 . . 78.6(2) ?
N3 Fe1 N2 . . 82.0(2) ?
F5 P1 F6 . . 95.9(4) ?
F5 P1 F2 . . 92.7(4) ?
F6 P1 F2 . . 98.1(5) ?
F5 P1 F1 . . 86.0(4) ?
F6 P1 F1 . . 84.7(5) ?
F2 P1 F1 . . 177.0(5) ?
F5 P1 F3 . . 171.5(4) ?
F6 P1 F3 . . 91.6(4) ?
F2 P1 F3 . . 90.3(3) ?
F1 P1 F3 . . 90.6(4) ?
F5 P1 F4 . . 86.5(4) ?
F6 P1 F4 . . 177.4(4) ?
F2 P1 F4 . . 82.7(4) ?
F1 P1 F4 . . 94.5(5) ?
F3 P1 F4 . . 85.9(3) ?
C19 O1 Fe1 . . 111.2(4) ?
C24 O2 Fe1 . . 110.2(4) ?
C5 N1 C1 . . 119.0(7) ?
C5 N1 Fe1 . . 115.1(6) ?
C1 N1 Fe1 . . 125.3(7) ?
C6 N2 C13 . . 114.5(6) ?
C6 N2 C7 . . 110.4(5) ?
C13 N2 C7 . . 111.1(5) ?
C6 N2 Fe1 . . 107.6(4) ?
C13 N2 Fe1 . . 105.2(4) ?
C7 N2 Fe1 . . 107.5(3) ?
C8 N3 C12 . . 119.5(5) ?
C8 N3 Fe1 . . 114.6(4) ?
C12 N3 Fe1 . . 124.9(5) ?
C18 N4 C14 . . 118.9(6) ?
C18 N4 Fe1 . . 125.1(5) ?
C14 N4 Fe1 . . 115.5(5) ?
C2 C1 N1 . . 121.5(9) ?
C2 C1 H1 . . 119.2 ?
N1 C1 H1 . . 119.2 ?
C3 C2 C1 . . 121.1(13) ?
C3 C2 H2 . . 119.4 ?
C1 C2 H2 . . 119.4 ?
C2 C3 C4 . . 120.2(13) ?
C2 C3 H3 . . 119.9 ?
C4 C3 H3 . . 119.9 ?
C3 C4 C5 . . 117.6(11) ?
C3 C4 H4 . . 121.2 ?
C5 C4 H4 . . 121.2 ?
N1 C5 C4 . . 120.6(8) ?
N1 C5 C6 . . 115.5(8) ?
C4 C5 C6 . . 123.7(10) ?
N2 C6 C5 . . 111.2(6) ?
N2 C6 H6A . . 109.4 ?
C5 C6 H6A . . 109.4 ?
N2 C6 H6B . . 109.4 ?
C5 C6 H6B . . 109.4 ?
H6A C6 H6B . . 108.0 ?
C8 C7 N2 . . 113.9(5) ?
C8 C7 H7A . . 108.8 ?
N2 C7 H7A . . 108.8 ?
C8 C7 H7B . . 108.8 ?
N2 C7 H7B . . 108.8 ?
H7A C7 H7B . . 107.7 ?
N3 C8 C9 . . 122.0(6) ?
N3 C8 C7 . . 117.9(6) ?
C9 C8 C7 . . 120.0(6) ?
C10 C9 C8 . . 117.8(7) ?
C10 C9 H9 . . 121.1 ?
C8 C9 H9 . . 121.1 ?
C11 C10 C9 . . 118.4(8) ?
C11 C10 H10 . . 120.8 ?
C9 C10 H10 . . 120.8 ?
C10 C11 C12 . . 123.2(7) ?
C10 C11 H11 . . 118.4 ?
C12 C11 H11 . . 118.4 ?
N3 C12 C11 . . 119.0(6) ?
N3 C12 H12 . . 120.5 ?
C11 C12 H12 . . 120.5 ?
N2 C13 C14 . . 111.5(5) ?
N2 C13 H13A . . 109.3 ?
C14 C13 H13A . . 109.3 ?
N2 C13 H13B . . 109.3 ?
C14 C13 H13B . . 109.3 ?
H13A C13 H13B . . 108.0 ?
N4 C14 C15 . . 119.7(7) ?
N4 C14 C13 . . 114.4(7) ?
C15 C14 C13 . . 125.9(7) ?
C14 C15 C16 . . 119.7(8) ?
C14 C15 H15 . . 120.1 ?
C16 C15 H15 . . 120.1 ?
C17 C16 C15 . . 120.1(9) ?
C17 C16 H16 . . 120.0 ?
C15 C16 H16 . . 120.0 ?
C18 C17 C16 . . 118.2(10) ?
C18 C17 H17 . . 120.9 ?
C16 C17 H17 . . 120.9 ?
N4 C18 C17 . . 123.3(8) ?
N4 C18 H18 . . 118.3 ?
C17 C18 H18 . . 118.3 ?
O1 C19 C20 . . 124.4(6) ?
O1 C19 C24 . . 115.8(5) ?
C20 C19 C24 . . 119.8(6) ?
C21 C20 C19 . . 119.5(5) ?
C21 C20 Cl1 . . 122.7(5) ?
C19 C20 Cl1 . . 117.8(5) ?
C22 C21 C20 . . 120.9(5) ?
C22 C21 Cl2 . . 120.9(6) ?
C20 C21 Cl2 . . 118.2(6) ?
C21 C22 C23 . . 121.2(6) ?
C21 C22 Cl3 . . 120.5(5) ?
C23 C22 Cl3 . . 118.3(6) ?
C22 C23 C24 . . 119.1(6) ?
C22 C23 Cl4 . . 123.2(6) ?
C24 C23 Cl4 . . 117.7(5) ?
O2 C24 C23 . . 123.0(6) ?
O2 C24 C19 . . 117.6(6) ?
C23 C24 C19 . . 119.4(6) ?

loop_
_geom_bond_atom_site_label_1
_geom_bond_atom_site_label_2
_geom_bond_site_symmetry_2
_geom_bond_distance
_geom_bond_publ_flag
Fe1 O1 . 1.928(3) ?
Fe1 O2 . 1.945(4) ?
Fe1 N4 . 2.114(5) ?
Fe1 N1 . 2.118(6) ?
Fe1 N3 . 2.127(5) ?
Fe1 N2 . 2.183(4) ?
Cl1 C20 . 1.724(6) ?
Cl2 C21 . 1.735(6) ?
Cl3 C22 . 1.750(7) ?
Cl4 C23 . 1.730(6) ?
P1 F5 . 1.463(5) ?
P1 F6 . 1.465(6) ?
P1 F2 . 1.510(6) ?
P1 F1 . 1.513(6) ?
P1 F3 . 1.535(5) ?
P1 F4 . 1.571(6) ?
O1 C19 . 1.353(7) ?
O2 C24 . 1.340(6) ?
N1 C5 . 1.350(8) ?
N1 C1 . 1.372(8) ?
N2 C6 . 1.461(7) ?
N2 C13 . 1.484(7) ?
N2 C7 . 1.545(7) ?
N3 C8 . 1.346(6) ?
N3 C12 . 1.355(7) ?
N4 C18 . 1.351(7) ?
N4 C14 . 1.363(7) ?
C1 C2 . 1.366(11) ?
C1 H1 . 0.9300 ?
C2 C3 . 1.323(14) ?
C2 H2 . 0.9300 ?
C3 C4 . 1.412(14) ?
C3 H3 . 0.9300 ?
C4 C5 . 1.423(10) ?
C4 H4 . 0.9300 ?
C5 C6 . 1.502(8) ?
C6 H6A . 0.9700 ?
C6 H6B . 0.9700 ?
C7 C8 . 1.515(8) ?
C7 H7A . 0.9700 ?
C7 H7B . 0.9700 ?
C8 C9 . 1.432(8) ?
C9 C10 . 1.376(9) ?
C9 H9 . 0.9300 ?
C10 C11 . 1.358(9) ?
C10 H10 . 0.9300 ?
C11 C12 . 1.386(9) ?
C11 H11 . 0.9300 ?
C12 H12 . 0.9300 ?
C13 C14 . 1.490(9) ?
C13 H13A . 0.9700 ?
C13 H13B . 0.9700 ?
C14 C15 . 1.384(8) ?
C15 C16 . 1.387(10) ?
C15 H15 . 0.9300 ?
C16 C17 . 1.366(12) ?
C16 H16 . 0.9300 ?
C17 C18 . 1.357(9) ?
C17 H17 . 0.9300 ?
C18 H18 . 0.9300 ?
C19 C20 . 1.398(7) ?
C19 C24 . 1.413(8) ?
C20 C21 . 1.395(8) ?
C21 C22 . 1.358(8) ?
C22 C23 . 1.398(7) ?
C23 C24 . 1.407(8) ?

loop_
_geom_torsion_atom_site_label_1
_geom_torsion_atom_site_label_2
_geom_torsion_atom_site_label_3
_geom_torsion_atom_site_label_4
_geom_torsion_site_symmetry_1
_geom_torsion_site_symmetry_2
_geom_torsion_site_symmetry_3
_geom_torsion_site_symmetry_4
_geom_torsion
_geom_torsion_publ_flag
O2 Fe1 O1 C19 . . . . -2.0(3) ?
N4 Fe1 O1 C19 . . . . 90.5(4) ?
N1 Fe1 O1 C19 . . . . -92.6(4) ?
N3 Fe1 O1 C19 . . . . -178.1(3) ?
N2 Fe1 O1 C19 . . . . 164.8(14) ?
O1 Fe1 O2 C24 . . . . 1.6(4) ?
N4 Fe1 O2 C24 . . . . -99.6(4) ?
N1 Fe1 O2 C24 . . . . 104.6(4) ?
N3 Fe1 O2 C24 . . . . 49(2) ?
N2 Fe1 O2 C24 . . . . -176.7(4) ?
O1 Fe1 N1 C5 . . . . -178.9(4) ?
O2 Fe1 N1 C5 . . . . 95.7(4) ?
N4 Fe1 N1 C5 . . . . -6.1(8) ?
N3 Fe1 N1 C5 . . . . -88.7(5) ?
N2 Fe1 N1 C5 . . . . -5.9(4) ?
O1 Fe1 N1 C1 . . . . -8.0(5) ?
O2 Fe1 N1 C1 . . . . -93.5(5) ?
N4 Fe1 N1 C1 . . . . 164.7(5) ?
N3 Fe1 N1 C1 . . . . 82.1(5) ?
N2 Fe1 N1 C1 . . . . 164.9(5) ?
O1 Fe1 N2 C6 . . . . 127.6(14) ?
O2 Fe1 N2 C6 . . . . -65.9(4) ?
N4 Fe1 N2 C6 . . . . -156.6(5) ?
N1 Fe1 N2 C6 . . . . 23.5(4) ?
N3 Fe1 N2 C6 . . . . 110.3(4) ?
O1 Fe1 N2 C13 . . . . -109.9(15) ?
O2 Fe1 N2 C13 . . . . 56.6(4) ?
N4 Fe1 N2 C13 . . . . -34.1(4) ?
N1 Fe1 N2 C13 . . . . 146.0(4) ?
N3 Fe1 N2 C13 . . . . -127.2(4) ?
O1 Fe1 N2 C7 . . . . 8.6(17) ?
O2 Fe1 N2 C7 . . . . 175.1(4) ?
N4 Fe1 N2 C7 . . . . 84.4(4) ?
N1 Fe1 N2 C7 . . . . -95.6(4) ?
N3 Fe1 N2 C7 . . . . -8.7(4) ?
O1 Fe1 N3 C8 . . . . 179.1(4) ?
O2 Fe1 N3 C8 . . . . 132(2) ?
N4 Fe1 N3 C8 . . . . -79.4(4) ?
N1 Fe1 N3 C8 . . . . 76.1(4) ?
N2 Fe1 N3 C8 . . . . -3.0(4) ?
O1 Fe1 N3 C12 . . . . 10.3(4) ?
O2 Fe1 N3 C12 . . . . -37(2) ?
N4 Fe1 N3 C12 . . . . 111.8(5) ?
N1 Fe1 N3 C12 . . . . -92.7(5) ?
N2 Fe1 N3 C12 . . . . -171.8(5) ?
O1 Fe1 N4 C18 . . . . 7.6(5) ?
O2 Fe1 N4 C18 . . . . 93.4(5) ?
N1 Fe1 N4 C18 . . . . -165.3(5) ?
N3 Fe1 N4 C18 . . . . -83.9(5) ?
N2 Fe1 N4 C18 . . . . -165.4(5) ?
O1 Fe1 N4 C14 . . . . -164.3(4) ?
O2 Fe1 N4 C14 . . . . -78.5(4) ?
N1 Fe1 N4 C14 . . . . 22.9(7) ?
N3 Fe1 N4 C14 . . . . 104.3(4) ?
N2 Fe1 N4 C14 . . . . 22.7(4) ?
C5 N1 C1 C2 . . . . -1.1(10) ?
Fe1 N1 C1 C2 . . . . -171.6(6) ?
N1 C1 C2 C3 . . . . 1.6(13) ?
C1 C2 C3 C4 . . . . -1.6(17) ?
C2 C3 C4 C5 . . . . 1.1(15) ?
C1 N1 C5 C4 . . . . 0.7(9) ?
Fe1 N1 C5 C4 . . . . 172.2(5) ?
C1 N1 C5 C6 . . . . 175.3(5) ?
Fe1 N1 C5 C6 . . . . -13.3(7) ?
C3 C4 C5 N1 . . . . -0.7(11) ?
C3 C4 C5 C6 . . . . -174.8(8) ?
C13 N2 C6 C5 . . . . -153.3(6) ?
C7 N2 C6 C5 . . . . 80.3(7) ?
Fe1 N2 C6 C5 . . . . -36.8(6) ?
N1 C5 C6 N2 . . . . 34.6(8) ?
C4 C5 C6 N2 . . . . -151.0(6) ?
C6 N2 C7 C8 . . . . -98.6(6) ?
C13 N2 C7 C8 . . . . 133.1(6) ?
Fe1 N2 C7 C8 . . . . 18.6(6) ?
C12 N3 C8 C9 . . . . 0.2(8) ?
Fe1 N3 C8 C9 . . . . -169.2(4) ?
C12 N3 C8 C7 . . . . -175.4(5) ?
Fe1 N3 C8 C7 . . . . 15.2(7) ?
N2 C7 C8 N3 . . . . -23.3(8) ?
N2 C7 C8 C9 . . . . 160.9(5) ?
N3 C8 C9 C10 . . . . -0.1(9) ?
C7 C8 C9 C10 . . . . 175.4(6) ?
C8 C9 C10 C11 . . . . -2.0(10) ?
C9 C10 C11 C12 . . . . 4.1(11) ?
C8 N3 C12 C11 . . . . 1.7(8) ?
Fe1 N3 C12 C11 . . . . 170.0(4) ?
C10 C11 C12 N3 . . . . -4.1(10) ?
C6 N2 C13 C14 . . . . 160.3(6) ?
C7 N2 C13 C14 . . . . -73.7(6) ?
Fe1 N2 C13 C14 . . . . 42.4(6) ?
C18 N4 C14 C15 . . . . 0.9(8) ?
Fe1 N4 C14 C15 . . . . 173.3(4) ?
C18 N4 C14 C13 . . . . -177.5(5) ?
Fe1 N4 C14 C13 . . . . -5.1(6) ?
N2 C13 C14 N4 . . . . -26.4(7) ?
N2 C13 C14 C15 . . . . 155.3(5) ?
N4 C14 C15 C16 . . . . 0.2(10) ?
C13 C14 C15 C16 . . . . 178.4(7) ?
C14 C15 C16 C17 . . . . -1.4(12) ?
C15 C16 C17 C18 . . . . 1.5(12) ?
C14 N4 C18 C17 . . . . -0.8(9) ?
Fe1 N4 C18 C17 . . . . -172.4(5) ?
C16 C17 C18 N4 . . . . -0.4(11) ?
Fe1 O1 C19 C20 . . . . -179.4(4) ?
Fe1 O1 C19 C24 . . . . 1.9(6) ?
O1 C19 C20 C21 . . . . 179.9(5) ?
C24 C19 C20 C21 . . . . -1.5(8) ?
O1 C19 C20 Cl1 . . . . 0.8(8) ?
C24 C19 C20 Cl1 . . . . 179.4(4) ?
C19 C20 C21 C22 . . . . 2.4(9) ?
Cl1 C20 C21 C22 . . . . -178.5(5) ?
C19 C20 C21 Cl2 . . . . -178.8(4) ?
Cl1 C20 C21 Cl2 . . . . 0.3(8) ?
C20 C21 C22 C23 . . . . -0.8(10) ?
Cl2 C21 C22 C23 . . . . -179.5(4) ?
C20 C21 C22 Cl3 . . . . -178.8(5) ?
Cl2 C21 C22 Cl3 . . . . 2.5(8) ?
C21 C22 C23 C24 . . . . -1.8(9) ?
Cl3 C22 C23 C24 . . . . 176.3(4) ?
C21 C22 C23 Cl4 . . . . 178.8(5) ?
Cl3 C22 C23 Cl4 . . . . -3.1(7) ?
Fe1 O2 C24 C23 . . . . -179.2(4) ?
Fe1 O2 C24 C19 . . . . -1.0(6) ?
C22 C23 C24 O2 . . . . -179.1(5) ?
Cl4 C23 C24 O2 . . . . 0.3(8) ?
C22 C23 C24 C19 . . . . 2.7(8) ?
Cl4 C23 C24 C19 . . . . -177.9(4) ?
O1 C19 C24 O2 . . . . -0.6(8) ?
C20 C19 C24 O2 . . . . -179.3(5) ?
O1 C19 C24 C23 . . . . 177.7(5) ?
C20 C19 C24 C23 . . . . -1.0(8) ?
